data_2204285
loop_
_publ_author_name
'David J. Watkin'
'Matthias M\"uller'
'Yves Bl\`eriot'
'Michela I. Simone'
'George W. J. Fleet'

_publ_section_title
(2<i>S</i>,3<i>R</i>,4<i>R</i>,5<i>S</i>)-3,4-<i>O</i>-Isopropylidene-2-methyl-1-oxa-6,9-diazaspiro[4.5]decane-7,10-dione
_journal_issue 10
_journal_name_full 'Acta Crystallographica Section E'
_journal_page_first o1820
_journal_page_last o1822
_journal_paper_doi 10.1107/S1600536804022494
_journal_volume 60
_journal_year 2004
_chemical_formula_iupac 'C11 H13 N2 O5'
_chemical_formula_moiety 'C11 H13 N2 O5'
_chemical_formula_sum 'C11 H13 N2 O5'
_chemical_formula_weight 253.24
_chemical_name_systematic
;
(2S,3R,4R,5S)-3,4-O-isopropylidene-2-methyl-6,9-diazo-1-oxaspiro
-[4.5]-decane-7,10-dione
;
_space_group_IT_number 4
_symmetry_cell_setting monoclinic
_symmetry_space_group_name_Hall 'P 2yb'
_symmetry_space_group_name_H-M 'P 1 21 1'
_atom_sites_solution_hydrogens difmap
_atom_sites_solution_primary direct
_cell_angle_alpha 90
_cell_angle_beta 93.00(2)
_cell_angle_gamma 90
_cell_formula_units_Z 4
_cell_length_a 11.100(2)
_cell_length_b 7.994(2)
_cell_length_c 13.895(2)
_cell_measurement_reflns_used 5932
_cell_measurement_temperature 293
_cell_measurement_theta_max 26.6
_cell_measurement_theta_min 2.0
_cell_volume 1231.3(4)
_computing_cell_refinement 'DENZO and SCALEPACK'
_computing_data_collection 'XPRESS (MacScience, 1989)'
_computing_data_reduction 'DENZO and SCALEPACK (Otwinowski & Minor, 1997)'
_computing_molecular_graphics 'CAMERON (Watkin et al., 1996)'
_computing_publication_material CRYSTALS
_computing_structure_refinement 'CRYSTALS (Betteridge et al., 2003)'
_computing_structure_solution 'SIR92 (Altomare et al., 1994)'
_diffrn_ambient_temperature 293
_diffrn_measured_fraction_theta_full 0.895
_diffrn_measured_fraction_theta_max 0.879
_diffrn_measurement_device_type 'Nonius DIP2000'
_diffrn_measurement_method \w
_diffrn_radiation_monochromator graphite
_diffrn_radiation_type 'Mo K\a'
_diffrn_radiation_wavelength 0.71069
_diffrn_reflns_av_R_equivalents 0.035
_diffrn_reflns_limit_h_max 13
_diffrn_reflns_limit_h_min -13
_diffrn_reflns_limit_k_max 8
_diffrn_reflns_limit_k_min -8
_diffrn_reflns_limit_l_max 17
_diffrn_reflns_limit_l_min -17
_diffrn_reflns_number 5932
_diffrn_reflns_theta_full 25.234
_diffrn_reflns_theta_max 26.563
_diffrn_reflns_theta_min 1.467
_diffrn_standards_decay_% 0
_diffrn_standards_interval_count 0
_diffrn_standards_interval_time 0
_diffrn_standards_number 0
_exptl_absorpt_coefficient_mu 0.109
_exptl_absorpt_correction_type none
_exptl_crystal_colour colourless
_exptl_crystal_density_diffrn 1.366
_exptl_crystal_description block
_exptl_crystal_F_000 532
_exptl_crystal_size_max 0.10
_exptl_crystal_size_mid 0.10
_exptl_crystal_size_min 0.10
_refine_diff_density_max 0.39
_refine_diff_density_min -0.37
_refine_ls_extinction_method None
_refine_ls_goodness_of_fit_ref 1.0722
_refine_ls_hydrogen_treatment constr
_refine_ls_matrix_type full
_refine_ls_number_parameters 338
_refine_ls_number_reflns 2404
_refine_ls_number_restraints 97
_refine_ls_R_factor_all 0.0733
_refine_ls_R_factor_gt 0.0733
_refine_ls_shift/su_max 0.003758
_refine_ls_structure_factor_coef Fsqd
_refine_ls_weighting_details
;
w = 1/[\s^2^(F)+0.034 +0.093P], where P = (max(F~o~^2^,0)+2F~c~^2^)/3
;
_refine_ls_weighting_scheme calc
_refine_ls_wR_factor_all 0.1392
_refine_ls_wR_factor_gt 0.1392
_refine_ls_wR_factor_ref 0.1392
_reflns_number_gt 2404
_reflns_number_total 2417
_reflns_threshold_expression I>-3\s(I)
_cod_data_source_file cf6370.cif
_cod_data_source_block 3
_cod_depositor_comments
;
The following automatic conversions were performed:
'_symmetry_cell_setting' value 'Monoclinic' changed to 'monoclinic'
according to '/home/saulius/struct/CIF-dictionaries/cif_core.dic'
dictionary named 'cif_core.dic' version 2.4.1 from 2010-06-29.

Automatic conversion script
Id: cif_fix_enum 1527 2010-12-29 10:47:43Z saulius 

The following automatic conversions were performed:

'_symmetry_cell_setting' value 'Monoclinic' changed to 'monoclinic'
according to /home/saulius/struct/CIF-dictionaries/cif_core.dic
dictionary named 'cif_core.dic' version 2.4.1 from 2010-06-29.

Automatic conversion script
Id: cif_fix_values 1715 2011-07-08 13:25:40Z adriana 
;
_cod_original_sg_symbol_H-M 'P 1 21 1 '
_cod_database_code 2204285
_cod_database_fobs_code 2204285

loop_
_symmetry_equiv_pos_as_xyz
x,y,z
-x,y+1/2,-z

loop_
_atom_site_label
_atom_site_fract_x
_atom_site_fract_y
_atom_site_fract_z
_atom_site_U_iso_or_equiv
_atom_site_adp_type
_atom_site_occupancy
_atom_site_disorder_assembly
_atom_site_disorder_group
_atom_site_type_symbol
C10 0.6248(4) 0.2082(9) 0.6666(4) 0.0158 Uani 1.0000 . . C
C12 0.7226(5) 0.2036(8) 0.5118(4) 0.0149 Uani 1.0000 . . C
C13 0.6028(5) 0.1630(8) 0.4622(4) 0.0188 Uani 1.0000 . . C
C15 0.5042(4) 0.2440(8) 0.6119(4) 0.0150 Uani 1.0000 . . C
C17 0.7048(5) 0.2288(9) 0.8220(4) 0.0189 Uani 1.0000 . . C
C18 0.6682(5) 0.0470(8) 0.8120(4) 0.0187 Uani 1.0000 . . C
C19 0.6345(5) 0.0261(8) 0.7049(4) 0.0151 Uani 1.0000 . . C
C21 0.4913(5) -0.0993(8) 0.7964(4) 0.0202 Uani 1.0000 . . C
C25 0.6786(6) 0.3126(10) 0.9176(4) 0.0271 Uani 1.0000 . . C
C26 0.3590(6) -0.0663(10) 0.8065(5) 0.0324 Uani 1.0000 . . C
C27 0.5286(6) -0.2786(9) 0.8189(5) 0.0292 Uani 1.0000 . . C
C30 0.0611(4) 0.3067(8) 0.6517(4) 0.0126 Uani 1.0000 . . C
C32 0.1914(5) 0.2561(7) 0.5182(3) 0.0127 Uani 1.0000 . . C
C33 0.1988(5) 0.0793(8) 0.5485(4) 0.0188 Uani 1.0000 . . C
C35 0.0240(5) 0.1234(8) 0.6505(4) 0.0140 Uani 1.0000 . . C
C37 -0.0066(5) 0.5598(8) 0.7108(4) 0.0168 Uani 1.0000 . . C
C45 -0.1133(6) 0.6385(8) 0.7556(4) 0.0224 Uani 1.0000 . . C
N11 0.7240(4) 0.2443(7) 0.6038(3) 0.0132 Uani 1.0000 . . N
N14 0.5011(4) 0.2180(7) 0.5170(3) 0.0163 Uani 1.0000 . . N
N31 0.1111(4) 0.3555(6) 0.5609(3) 0.0125 Uani 1.0000 . . N
N34 0.0956(4) 0.0230(7) 0.6009(3) 0.0162 Uani 1.0000 . . N
O16 0.6352(3) 0.3146(6) 0.7470(2) 0.0164 Uani 1.0000 . . O
O20 0.5211(3) -0.0578(6) 0.7007(3) 0.0197 Uani 1.0000 . . O
O22 0.5585(4) 0.0154(6) 0.8567(3) 0.0221 Uani 1.0000 . . O
O23 0.8155(3) 0.2001(6) 0.4644(3) 0.0165 Uani 1.0000 . . O
O24 0.4178(3) 0.2948(6) 0.6545(3) 0.0209 Uani 1.0000 . . O
O36 -0.0433(3) 0.4043(5) 0.6651(3) 0.0153 Uani 1.0000 . . O
O43 0.2563(3) 0.3095(6) 0.4554(3) 0.0165 Uani 1.0000 . . O
O44 -0.0638(3) 0.0743(6) 0.6916(3) 0.0179 Uani 1.0000 . . O
H11 0.7983 0.2535 0.6409 0.0378 Uiso 1.0000 . . H
H14 0.4185 0.2419 0.4732 0.0493 Uiso 1.0000 . . H
H31 0.1209 0.4620 0.5495 0.0144 Uiso 1.0000 . . H
H34 0.0705 -0.0735 0.5925 0.0424 Uiso 1.0000 . . H
H171 0.7908 0.2385 0.8093 0.0228 Uiso 1.0000 . . H
H131 0.5981 0.0415 0.4530 0.0224 Uiso 1.0000 . . H
H132 0.5983 0.2157 0.3983 0.0218 Uiso 1.0000 . . H
H181 0.7320 -0.0309 0.8332 0.0220 Uiso 1.0000 . . H
H191 0.6946 -0.0392 0.6718 0.0179 Uiso 1.0000 . . H
H251 0.7070 0.4285 0.9164 0.0330 Uiso 1.0000 . . H
H252 0.7245 0.2550 0.9701 0.0330 Uiso 1.0000 . . H
H253 0.5939 0.3132 0.9344 0.0330 Uiso 1.0000 . . H
H261 0.3424 0.0512 0.7902 0.0382 Uiso 1.0000 . . H
H262 0.3374 -0.0888 0.8731 0.0377 Uiso 1.0000 . . H
H263 0.3126 -0.1393 0.7613 0.0378 Uiso 1.0000 . . H
H271 0.6151 -0.2921 0.8095 0.0350 Uiso 1.0000 . . H
H272 0.5117 -0.3033 0.8861 0.0348 Uiso 1.0000 . . H
H273 0.4822 -0.3517 0.7740 0.0352 Uiso 1.0000 . . H
H331 0.2718 0.0649 0.5904 0.0241 Uiso 1.0000 . . H
H332 0.2044 0.0096 0.4909 0.0241 Uiso 1.0000 . . H
H371 0.0215 0.6362 0.6617 0.0210 Uiso 1.0000 . . H
H381 0.1601 0.6019 0.7824 0.0391 Uiso 1.0000 . . H
H391 0.2333 0.3635 0.7183 0.0178 Uiso 1.0000 . . H
H451 -0.1801 0.6539 0.7077 0.0269 Uiso 1.0000 . . H
H452 -0.0900 0.7472 0.7830 0.0272 Uiso 1.0000 . . H
H453 -0.1388 0.5621 0.8055 0.0273 Uiso 1.0000 . . H
C38 0.0997(6) 0.5125(9) 0.7776(4) 0.0330 Uani 1.0000 . . C
C39 0.1502(5) 0.3509(8) 0.7378(4) 0.0156 Uani 1.0000 . . C
O40 0.1423(4) 0.2319(6) 0.8117(3) 0.0271 Uani 1.0000 . . O
O420 0.0403(11) 0.4453(15) 0.8612(7) 0.0390 Uani 0.434(13) 1 2 O
O421 0.0830(10) 0.4840(12) 0.8745(5) 0.0390 Uani 0.566(13) 1 1 O
C410 0.1090(11) 0.3046(13) 0.8960(6) 0.0350 Uani 0.434(13) 1 2 C
C411 0.1417(9) 0.3292(11) 0.8994(5) 0.0350 Uani 0.566(13) 1 1 C
C460 0.0306(17) 0.178(3) 0.9470(12) 0.0468 Uani 0.434(13) 1 2 C
C461 0.0664(13) 0.244(2) 0.9742(10) 0.0468 Uani 0.566(13) 1 1 C
C470 0.2264(17) 0.358(2) 0.9576(12) 0.0387 Uani 0.434(13) 1 2 C
C471 0.2730(13) 0.3647(19) 0.9350(9) 0.0387 Uani 0.566(13) 1 1 C

loop_
_atom_site_aniso_label
_atom_site_aniso_U_11
_atom_site_aniso_U_22
_atom_site_aniso_U_33
_atom_site_aniso_U_12
_atom_site_aniso_U_13
_atom_site_aniso_U_23
C10 0.010(2) 0.028(4) 0.010(2) 0.002(2) 0.0035(19) 0.001(2)
C12 0.017(3) 0.008(3) 0.019(3) 0.002(2) 0.002(2) 0.001(2)
C13 0.015(3) 0.024(4) 0.018(3) 0.003(2) 0.004(2) -0.003(2)
C15 0.009(3) 0.015(3) 0.020(3) 0.002(2) 0.004(2) 0.005(2)
C17 0.019(3) 0.025(4) 0.012(3) 0.004(3) -0.002(2) -0.002(2)
C18 0.021(3) 0.019(4) 0.017(3) 0.010(2) 0.000(2) 0.003(2)
C19 0.011(3) 0.017(4) 0.017(3) 0.003(2) 0.003(2) 0.002(2)
C21 0.021(3) 0.021(4) 0.018(3) 0.002(3) 0.002(2) 0.003(3)
C25 0.039(4) 0.028(4) 0.014(3) 0.001(3) 0.000(2) -0.007(3)
C26 0.024(3) 0.037(5) 0.037(4) -0.001(3) 0.009(3) 0.009(3)
C27 0.039(4) 0.019(4) 0.029(3) 0.003(3) 0.003(3) 0.007(3)
C30 0.010(2) 0.016(3) 0.012(2) 0.003(2) 0.0045(19) -0.001(2)
C32 0.016(3) 0.015(3) 0.006(2) 0.001(2) -0.0033(19) 0.003(2)
C33 0.021(3) 0.018(4) 0.019(3) 0.003(2) 0.009(2) 0.000(2)
C35 0.012(3) 0.017(3) 0.012(3) 0.002(2) -0.003(2) 0.000(2)
C37 0.018(3) 0.014(3) 0.018(3) -0.002(2) 0.003(2) -0.006(2)
C45 0.034(3) 0.015(4) 0.019(3) 0.011(3) 0.010(2) -0.001(2)
N11 0.008(2) 0.018(3) 0.013(2) 0.0028(18) 0.0010(16) 0.0035(19)
N14 0.011(2) 0.021(3) 0.018(2) 0.002(2) 0.0043(17) 0.004(2)
N31 0.018(2) 0.005(3) 0.016(2) -0.0001(17) 0.0047(17) 0.0040(17)
N34 0.015(2) 0.010(3) 0.024(3) -0.0036(19) 0.0033(19) 0.000(2)
O16 0.021(2) 0.016(2) 0.0118(18) 0.0034(18) 0.0009(15) -0.0041(17)
O20 0.021(2) 0.020(3) 0.019(2) -0.0065(17) 0.0038(16) 0.0026(17)
O22 0.026(2) 0.026(3) 0.016(2) 0.0033(19) 0.0108(17) 0.0024(18)
O23 0.0139(19) 0.018(3) 0.018(2) 0.0006(16) 0.0085(15) 0.0016(17)
O24 0.0142(19) 0.033(3) 0.0162(19) 0.0074(18) 0.0054(15) 0.0043(18)
O36 0.0117(19) 0.015(2) 0.019(2) 0.0030(16) 0.0016(14) -0.0025(16)
O43 0.0158(19) 0.020(2) 0.0137(18) 0.0020(17) 0.0039(14) 0.0025(17)
O44 0.014(2) 0.019(3) 0.020(2) -0.0036(16) 0.0026(15) 0.0028(17)
C38 0.036(3) 0.035(4) 0.027(3) 0.012(3) -0.010(3) -0.014(3)
C39 0.010(3) 0.019(4) 0.018(3) -0.001(2) -0.002(2) -0.003(2)
O40 0.034(2) 0.032(3) 0.0145(19) -0.004(2) -0.0063(16) 0.0070(19)
O420 0.041(4) 0.059(4) 0.015(3) 0.027(3) -0.016(3) -0.015(3)
O421 0.041(4) 0.059(4) 0.015(3) 0.027(3) -0.016(3) -0.015(3)
C410 0.029(4) 0.059(4) 0.016(2) 0.016(3) -0.006(3) 0.001(3)
C411 0.029(4) 0.059(4) 0.016(2) 0.016(3) -0.006(3) 0.001(3)
C460 0.037(6) 0.080(7) 0.023(5) 0.005(5) -0.004(4) 0.017(5)
C461 0.037(6) 0.080(7) 0.023(5) 0.005(5) -0.004(4) 0.017(5)
C470 0.031(6) 0.064(6) 0.020(5) 0.014(5) -0.011(4) -0.012(4)
C471 0.031(6) 0.064(6) 0.020(5) 0.014(5) -0.011(4) -0.012(4)

loop_
_atom_type_symbol
_atom_type_scat_dispersion_real
_atom_type_scat_dispersion_imag
_atom_type_scat_source
C 0.0033 0.0016 'International Tables Vol C 4.2.6.8 and 6.1.1.4'
H 0.0000 0.0000 'International Tables Vol C 4.2.6.8 and 6.1.1.4'
N 0.0061 0.0033 'International Tables Vol C 4.2.6.8 and 6.1.1.4'
O 0.0106 0.0060 'International Tables Vol C 4.2.6.8 and 6.1.1.4'

loop_
_geom_angle_atom_site_label_1
_geom_angle_atom_site_label_2
_geom_angle_atom_site_label_3
_geom_angle
_geom_angle_publ_flag
C15 C10 C19 112.9(5) no
C15 C10 N11 109.3(4) no
C19 C10 N11 110.3(4) no
C15 C10 O16 108.4(5) no
C19 C10 O16 107.2(4) no
N11 C10 O16 108.7(5) no
C13 C12 N11 117.6(5) no
C13 C12 O23 119.2(5) no
N11 C12 O23 123.2(5) no
C12 C13 N14 112.7(5) no
C12 C13 H131 108.3 no
N14 C13 H131 109.1 no
C12 C13 H132 108.9 no
N14 C13 H132 109.7 no
H131 C13 H132 107.9 no
C10 C15 N14 116.0(4) no
C10 C15 O24 120.6(5) no
N14 C15 O24 123.4(5) no
C18 C17 C25 116.0(5) no
C18 C17 O16 105.0(5) no
C25 C17 O16 107.5(5) no
C18 C17 H171 108.5 no
C25 C17 H171 110.6 no
O16 C17 H171 108.7 no
C17 C18 C19 104.2(5) no
C17 C18 O22 111.4(5) no
C19 C18 O22 103.7(4) no
C17 C18 H181 113.3 no
C19 C18 H181 111.1 no
O22 C18 H181 112.3 no
C10 C19 C18 103.9(5) no
C10 C19 O20 112.4(4) no
C18 C19 O20 105.2(4) no
C10 C19 H191 112.0 no
C18 C19 H191 112.2 no
O20 C19 H191 110.5 no
C26 C21 C27 113.7(5) no
C26 C21 O20 108.7(5) no
C27 C21 O20 109.8(5) no
C26 C21 O22 108.3(5) no
C27 C21 O22 110.9(5) no
O20 C21 O22 105.0(5) no
C17 C25 H251 108.9 no
C17 C25 H252 108.9 no
H251 C25 H252 107.5 no
C17 C25 H253 115.9 no
H251 C25 H253 108.2 no
H252 C25 H253 106.9 no
C21 C26 H261 108.5 no
C21 C26 H262 109.9 no
H261 C26 H262 109.8 no
C21 C26 H263 108.4 no
H261 C26 H263 109.6 no
H262 C26 H263 110.2 no
C21 C27 H271 109.4 no
C21 C27 H272 108.8 no
H271 C27 H272 110.0 no
C21 C27 H273 107.6 no
H271 C27 H273 109.4 no
H272 C27 H273 111.4 no
C35 C30 N31 111.3(4) no
C35 C30 O36 108.0(4) no
N31 C30 O36 108.5(5) no
C35 C30 C39 112.9(5) no
N31 C30 C39 110.5(4) no
O36 C30 C39 105.4(4) no
C33 C32 N31 117.7(5) no
C33 C32 O43 120.4(5) no
N31 C32 O43 121.9(5) no
C32 C33 N34 113.9(5) no
C32 C33 H331 108.2 no
N34 C33 H331 108.2 no
C32 C33 H332 108.4 no
N34 C33 H332 108.4 no
H331 C33 H332 109.4 no
C30 C35 N34 114.4(5) no
C30 C35 O44 121.9(5) no
N34 C35 O44 123.8(6) no
C45 C37 O36 109.4(5) no
C45 C37 H371 108.3 no
O36 C37 H371 108.8 no
C45 C37 C38 117.2(5) no
O36 C37 C38 104.3(5) no
H371 C37 C38 108.4 no
C37 C45 H451 110.9 no
C37 C45 H452 109.5 no
H451 C45 H452 109.2 no
C37 C45 H453 107.1 no
H451 C45 H453 108.9 no
H452 C45 H453 111.0 no
C10 N11 C12 123.8(5) no
C10 N11 H11 110.4 no
C12 N11 H11 120.6 no
C13 N14 C15 125.6(5) no
C13 N14 H14 114.2 no
C15 N14 H14 120.1 no
C30 N31 C32 120.8(5) no
C30 N31 H31 118.3 no
C32 N31 H31 113.5 no
C33 N34 C35 124.9(5) no
C33 N34 H34 119.0 no
C35 N34 H34 115.1 no
C17 O16 C10 107.8(4) no
C21 O20 C19 108.6(4) no
C21 O22 C18 106.9(4) no
C37 O36 C30 108.6(4) no
C37 C38 H381 111.6 no
C37 C38 C39 106.2(5) no
H381 C38 C39 112.3 no
C37 C38 O421 119.8(6) no
H381 C38 O421 100.3 no
C39 C38 O421 106.4(6) no
C37 C38 H381 111.6 no
C37 C38 C39 106.2(5) no
H381 C38 C39 112.3 no
C37 C38 O420 102.0(6) no
H381 C38 O420 123.2 no
C39 C38 O420 99.6(6) no
C30 C39 C38 103.9(5) no
C30 C39 H391 112.3 no
C38 C39 H391 112.5 no
C30 C39 O40 110.3(4) no
C38 C39 O40 105.7(4) no
H391 C39 O40 111.5 no
C39 O40 C411 104.7(5) no
C39 O40 C410 111.4(5) no
C38 O420 C410 107.6(6) no
C38 O421 C411 107.1(6) no
O420 C410 O40 102.0(6) no
O420 C410 C460 111.7(7) no
O40 C410 C460 107.5(8) no
O420 C410 C470 112.3(7) no
O40 C410 C470 108.9(7) no
C460 C410 C470 113.6(7) no
O40 C411 O421 106.5(5) no
O40 C411 C461 111.2(7) no
O421 C411 C461 106.9(7) no
O40 C411 C471 108.8(6) no
O421 C411 C471 109.2(7) no
C461 C411 C471 113.9(6) no

loop_
_geom_bond_atom_site_label_1
_geom_bond_atom_site_label_2
_geom_bond_distance
_geom_bond_publ_flag
C10 C15 1.532(7) no
C10 C19 1.551(9) no
C10 N11 1.469(6) no
C10 O16 1.404(7) no
C12 C13 1.501(8) no
C12 N11 1.319(7) no
C12 O23 1.253(6) no
C13 N14 1.462(7) no
C13 H131 0.980 no
C13 H132 0.982 no
C15 N14 1.334(7) no
C15 O24 1.222(6) no
C17 C18 1.514(9) no
C17 C25 1.529(8) no
C17 O16 1.439(7) no
C17 H171 0.982 no
C18 C19 1.525(8) no
C18 O22 1.419(7) no
C18 H181 0.977 no
C19 O20 1.425(7) no
C19 H191 0.981 no
C21 C26 1.506(8) no
C21 C27 1.520(9) no
C21 O20 1.426(6) no
C21 O22 1.426(7) no
C25 H251 0.979 no
C25 H252 0.983 no
C25 H253 0.980 no
C26 H261 0.981 no
C26 H262 0.985 no
C26 H263 0.983 no
C27 H271 0.982 no
C27 H272 0.982 no
C27 H273 0.981 no
C30 C35 1.522(9) no
C30 N31 1.457(6) no
C30 O36 1.417(6) no
C30 C39 1.554(7) no
C32 C33 1.476(8) no
C32 N31 1.354(7) no
C32 O43 1.237(6) no
C33 N34 1.459(7) no
C33 H331 0.980 no
C33 H332 0.980 no
C35 N34 1.345(7) no
C35 O44 1.219(6) no
C37 C45 1.504(7) no
C37 O36 1.445(7) no
C37 H371 0.979 no
C37 C38 1.511(8) no
C45 H451 0.978 no
C45 H452 0.978 no
C45 H453 0.977 no
N11 H11 0.952 no
N14 H14 1.091 no
N31 H31 0.874 no
N34 H34 0.827 no
H381 C38 0.980 no
H391 C39 0.980 no
C38 C39 1.523(8) no
C38 O421 1.387(8) no
C38 C39 1.523(8) no
C38 O420 1.467(9) no
C39 O40 1.406(7) no
O40 C411 1.446(7) no
O40 C410 1.376(8) no
O420 C410 1.429(9) no
O421 C411 1.432(8) no
C410 C460 1.53(2) no
C410 C470 1.58(2) no
C411 C461 1.527(17) no
C411 C471 1.542(16) no

loop_
_geom_hbond_atom_site_label_D
_geom_hbond_atom_site_label_H
_geom_hbond_atom_site_label_A
_geom_hbond_site_symmetry_A
_geom_hbond_distance_DH
_geom_hbond_distance_HA
_geom_hbond_distance_DA
_geom_hbond_angle_DHA
_geom_hbond_publ_flag
N11 H11 O36 1_655 0.95 2.14 2.967(6) 144 no
N11 H11 O44 1_655 0.95 2.19 2.930(6) 134 no
N14 H14 O43 . 1.09 1.88 2.900(6) 153 no
N31 H31 O23 2_656 0.87 2.04 2.899(7) 166 no
